data_7717763
loop_
_publ_author_name
'Liu, Feiyan'
'Chen, Guoyong'
'Liu, Xiao'
'Jiang, Ting'
'Guo, Wenjing'
'Li, Xiancai'
'Wei, Zhenhong'

_publ_section_title
;
 Anionic Modulation Induces Molecular Polarity in a Three-Component Crown
 Ether System
;
_journal_name_full 'Dalton Transactions'
_journal_paper_doi 10.1039/D4DT03466J
_journal_year 2025
_chemical_formula_moiety 'C10 H20 O5, C7 H7 F3 N, Cl O4'
_chemical_formula_sum 'C17 H27 Cl F3 N O9'
_chemical_formula_weight 481.85
_space_group_crystal_system monoclinic
_space_group_IT_number 14
_space_group_name_Hall '-P 2ybc'
_space_group_name_H-M_alt 'P 1 21/c 1'
_atom_sites_solution_hydrogens geom
_atom_sites_solution_primary dual
_audit_block_doi 10.5517/ccdc.csd.cc2lv8d4
_audit_creation_date 2024-10-04
_audit_creation_method
;
Olex2 1.2
(compiled 2018.05.29 svn.r3508 for OlexSys, GUI svn.r5506)
;
_audit_update_record
;
2024-12-09 deposited with the CCDC.	2025-01-06 downloaded from the CCDC.
;
_cell_angle_alpha 90
_cell_angle_beta 111.895(9)
_cell_angle_gamma 90
_cell_formula_units_Z 4
_cell_length_a 14.9120(11)
_cell_length_b 9.6790(5)
_cell_length_c 16.9652(12)
_cell_measurement_reflns_used 9231
_cell_measurement_temperature 293(2)
_cell_measurement_theta_max 30.3600
_cell_measurement_theta_min 3.1070
_cell_volume 2272.0(3)
_computing_molecular_graphics 'Olex2 (Dolomanov et al., 2009)'
_computing_publication_material 'Olex2 (Dolomanov et al., 2009)'
_computing_structure_refinement 'ShelXL (Sheldrick, 2015)'
_computing_structure_solution 'ShelXT (Sheldrick, 2015)'
_diffrn_ambient_temperature 293(2)
_diffrn_measured_fraction_theta_full 0.993
_diffrn_measured_fraction_theta_max 0.846
_diffrn_measurement_device_type 'multiwire proportional'
_diffrn_measurement_method 'phi and omega scans'
_diffrn_radiation_monochromator graphite
_diffrn_radiation_type MoK\a
_diffrn_radiation_wavelength 0.71073
_diffrn_reflns_av_R_equivalents 0.0361
_diffrn_reflns_av_unetI/netI 0.0316
_diffrn_reflns_Laue_measured_fraction_full 0.993
_diffrn_reflns_Laue_measured_fraction_max 0.846
_diffrn_reflns_limit_h_max 21
_diffrn_reflns_limit_h_min -19
_diffrn_reflns_limit_k_max 13
_diffrn_reflns_limit_k_min -13
_diffrn_reflns_limit_l_max 24
_diffrn_reflns_limit_l_min -22
_diffrn_reflns_number 35422
_diffrn_reflns_point_group_measured_fraction_full 0.993
_diffrn_reflns_point_group_measured_fraction_max 0.846
_diffrn_reflns_theta_full 25.242
_diffrn_reflns_theta_max 30.923
_diffrn_reflns_theta_min 2.944
_exptl_absorpt_coefficient_mu 0.239
_exptl_absorpt_correction_type none
_exptl_crystal_density_diffrn 1.409
_exptl_crystal_description block
_exptl_crystal_F_000 1008.0
_exptl_crystal_size_max 0.07
_exptl_crystal_size_mid 0.06
_exptl_crystal_size_min 0.05
_refine_diff_density_max 1.236
_refine_diff_density_min -0.907
_refine_diff_density_rms 0.164
_refine_ls_extinction_method none
_refine_ls_goodness_of_fit_ref 1.924
_refine_ls_hydrogen_treatment constr
_refine_ls_matrix_type full
_refine_ls_number_parameters 346
_refine_ls_number_reflns 6094
_refine_ls_number_restraints 529
_refine_ls_restrained_S_all 2.081
_refine_ls_R_factor_all 0.2612
_refine_ls_R_factor_gt 0.1972
_refine_ls_shift/su_max 0.000
_refine_ls_shift/su_mean 0.000
_refine_ls_structure_factor_coef Fsqd
_refine_ls_weighting_details 'w=1/[\s^2^(Fo^2^)+(0.2000P)^2^] where P=(Fo^2^+2Fc^2^)/3'
_refine_ls_weighting_scheme calc
_refine_ls_wR_factor_gt 0.4990
_refine_ls_wR_factor_ref 0.5429
_reflns_Friedel_coverage 0.000
_reflns_number_gt 2850
_reflns_number_total 7200
_reflns_threshold_expression 'I > 2\s(I)'
_cod_data_source_file d4dt03466j2.cif
_cod_data_source_block t
_cod_original_sg_symbol_H-M 'P 21/c'
_cod_database_code 7717763
_shelx_shelxl_version_number 2018/3
_shelx_space_group_comment
;
The symmetry employed for this shelxl refinement is uniquely defined
by the following loop, which should always be used as a source of
symmetry information in preference to the above space-group names.
They are only intended as comments.
;
_olex2_refinement_description
;
1. Fixed Uiso
 At 1.2 times of:
  All C(H) groups, All C(H,H) groups, All N(H,H,H) groups
2. Restrained distances
 O5-C12 = C12-C13
 1.55 with sigma of 0.01
 C13-O6 = O6-C14
 1.55 with sigma of 0.01
 C14-C15 = C15-O7
 1.55 with sigma of 0.01
 O7-C16 = C16-C17
 1.55 with sigma of 0.01
 C17-O8 = O8-C8
 1.55 with sigma of 0.01
 C9-O9 = O9-C10
 1.55 with sigma of 0.01
 C10-C11 = C11-O5
 1.55 with sigma of 0.01
 O5-C13
 2.55 with sigma of 0.01
 C13-C14
 2.55 with sigma of 0.01
 C14-O7
 2.55 with sigma of 0.01
 O7-C17
 2.55 with sigma of 0.01
 C17-C8
 2.55 with sigma of 0.01
 C9-C10
 2.55 with sigma of 0.01
 C10-O5
 2.55 with sigma of 0.01
 Cl1-O3 \\sim Cl1-O1 \\sim Cl1-O4 \\sim Cl1-O2
 with sigma of 0.02
 O1-O2 \\sim O1-O3 \\sim O1-O4 \\sim O2-O3 \\sim O2-O4 \\sim O3-O4
 with sigma of 0.01
 Cl1-O3A \\sim Cl1-O1A \\sim Cl1-O4A \\sim Cl1-O2A
 with sigma of 0.02
 O1A-O2A \\sim O1A-O3A \\sim O1A-O4A \\sim O2A-O3A \\sim O2A-O4A \\sim O3A-O4A
 with sigma of 0.01
 F2A-C1 \\sim F2-C1 \\sim F3A-C1 \\sim F3-C1 \\sim F1-C1 \\sim F1A-C1
 with sigma of 0.02
3. Rigid bond restraints
 O5, C12
 with sigma for 1-2 distances of 0.01 and sigma for 1-3 distances of 0.02
 O5
 with sigma for 1-2 distances of 0.01 and sigma for 1-3 distances of 0.02
 O5, C14
 with sigma for 1-2 distances of 0.01 and sigma for 1-3 distances of 0.02
 O5, O6
 with sigma for 1-2 distances of 0.01 and sigma for 1-3 distances of 0.02
4. Uiso/Uaniso restraints and constraints
O4A \\sim Cl1 \\sim O4 \\sim O1 \\sim O1A \\sim O3 \\sim O3A \\sim O2 \\sim
O2A: within 2A with sigma of 0.02 and sigma for terminal atoms of 0.02
C1 \\sim F1 \\sim F2 \\sim F3 \\sim F3A \\sim F2A \\sim F1A: within 2A with
sigma of 0.02 and sigma for terminal atoms of 0.02
O8 \\sim O5 \\sim C11 \\sim C12 \\sim C10 \\sim C13 \\sim O9 \\sim O6 \\sim C9
\\sim C14 \\sim C8 \\sim C15 \\sim O7 \\sim C17 \\sim C16: within 2A with sigma
of 0.02 and sigma for terminal atoms of 0.02
Uanis(O4A) \\sim Ueq, Uanis(Cl1) \\sim Ueq, Uanis(O4) \\sim Ueq, Uanis(O1)
\\sim Ueq, Uanis(O1A) \\sim Ueq, Uanis(O3) \\sim Ueq, Uanis(O3A) \\sim Ueq,
Uanis(O2) \\sim Ueq, Uanis(O2A) \\sim Ueq: with sigma of 0.02 and sigma for
terminal atoms of 0.02
Uanis(C1) \\sim Ueq, Uanis(F1) \\sim Ueq, Uanis(F2) \\sim Ueq, Uanis(F3) \\sim
Ueq, Uanis(F3A) \\sim Ueq, Uanis(F2A) \\sim Ueq, Uanis(F1A) \\sim Ueq: with
sigma of 0.02 and sigma for terminal atoms of 0.02
Uanis(O8) \\sim Ueq, Uanis(O5) \\sim Ueq, Uanis(C11) \\sim Ueq, Uanis(C12)
\\sim Ueq, Uanis(C10) \\sim Ueq, Uanis(C13) \\sim Ueq, Uanis(O9) \\sim Ueq,
Uanis(O6) \\sim Ueq, Uanis(C9) \\sim Ueq, Uanis(C14) \\sim Ueq, Uanis(C8) \\sim
Ueq, Uanis(C15) \\sim Ueq, Uanis(O7) \\sim Ueq, Uanis(C17) \\sim Ueq,
Uanis(C16) \\sim Ueq: with sigma of 0.02 and sigma for terminal atoms of 0.02
Uanis(O6) \\sim Ueq: with sigma of 0.01 and sigma for terminal atoms of 0.02
5. Others
 Sof(O1A)=Sof(O2A)=Sof(O3A)=Sof(O4A)=1-FVAR(1)
 Sof(O1)=Sof(O2)=Sof(O3)=Sof(O4)=FVAR(1)
 Sof(F3A)=Sof(F2A)=Sof(F1A)=1-FVAR(2)
 Sof(F1)=Sof(F2)=Sof(F3)=FVAR(2)
6.a Secondary CH2 refined with riding coordinates:
 C8(H8A,H8B), C9(H9A,H9B), C10(H10A,H10B), C11(H11A,H11B), C12(H12A,H12B),
 C13(H13A,H13B), C14(H14A,H14B), C15(H15A,H15B), C16(H16A,H16B), C17(H17A,H17B)
6.b Aromatic/amide H refined with riding coordinates:
 C3(H3), C4(H4), C5(H5), C6(H6)
6.c Idealised Me refined as rotating group:
 N1(H1A,H1B,H1C)
;
_olex2_submission_special_instructions 'No special instructions were received'

loop_
_space_group_symop_operation_xyz
'x, y, z'
'-x, y+1/2, -z+1/2'
'-x, -y, -z'
'x, -y-1/2, z-1/2'

loop_
_atom_site_label
_atom_site_type_symbol
_atom_site_fract_x
_atom_site_fract_y
_atom_site_fract_z
_atom_site_U_iso_or_equiv
_atom_site_adp_type
_atom_site_occupancy
_atom_site_site_symmetry_order
_atom_site_calc_flag
_atom_site_refinement_flags_posn
_atom_site_refinement_flags_adp
_atom_site_refinement_flags_occupancy
_atom_site_disorder_assembly
_atom_site_disorder_group
Cl1 Cl 0.77335(13) 0.63488(14) 0.47976(10) 0.0885(7) Uani 1 1 d D U . . .
O1 O 0.8062(10) 0.7133(13) 0.4338(8) 0.141(4) Uani 0.523(9) 1 d D U P A 1
O2 O 0.6768(8) 0.6664(13) 0.4665(9) 0.158(4) Uani 0.523(9) 1 d D U P A 1
O3 O 0.7807(10) 0.4990(10) 0.4692(7) 0.130(4) Uani 0.523(9) 1 d D U P A 1
O4 O 0.8226(10) 0.6651(13) 0.5668(6) 0.154(4) Uani 0.523(9) 1 d D U P A 1
C1 C 0.5196(5) 0.6656(7) 0.7263(5) 0.110(2) Uani 1 1 d D U . . .
N1 N 0.7631(3) 0.3441(4) 0.6116(3) 0.0758(12) Uani 1 1 d . . . . .
H1A H 0.734231 0.264356 0.590884 0.091 Uiso 1 1 calc GR . . . .
H1B H 0.818888 0.327660 0.654233 0.091 Uiso 1 1 calc GR . . . .
H1C H 0.774269 0.390388 0.570804 0.091 Uiso 1 1 calc GR . . . .
F1 F 0.5156(11) 0.7983(9) 0.7026(12) 0.125(4) Uani 0.511(17) 1 d D U P B 1
F2 F 0.4254(7) 0.6207(16) 0.6939(10) 0.123(3) Uani 0.511(17) 1 d D U P B 1
C2 C 0.5819(4) 0.5825(5) 0.6960(4) 0.0719(13) Uani 1 1 d . . . . .
F3 F 0.5423(13) 0.672(2) 0.8120(8) 0.141(4) Uani 0.511(17) 1 d D U P B 1
C3 C 0.6792(4) 0.5969(6) 0.7320(4) 0.0789(14) Uani 1 1 d . . . . .
H3 H 0.705367 0.660605 0.775670 0.095 Uiso 1 1 calc R . . . .
C4 C 0.5420(4) 0.4868(7) 0.6300(4) 0.0860(16) Uani 1 1 d . . . . .
H4 H 0.475247 0.476895 0.604705 0.103 Uiso 1 1 calc R . . . .
C5 C 0.7389(4) 0.5209(5) 0.7061(4) 0.0739(13) Uani 1 1 d . . . . .
H5 H 0.805508 0.532835 0.731283 0.089 Uiso 1 1 calc R . . . .
C6 C 0.6009(4) 0.4079(7) 0.6026(4) 0.0817(15) Uani 1 1 d . . . . .
H6 H 0.575214 0.344147 0.558904 0.098 Uiso 1 1 calc R . . . .
C7 C 0.7009(3) 0.4259(4) 0.6423(3) 0.0614(11) Uani 1 1 d . . . . .
O5 O 0.9736(5) 0.3392(7) 0.6822(4) 0.147(2) Uani 1 1 d D U . . .
O6 O 0.8857(7) 0.2589(9) 0.7916(5) 0.173(3) Uani 1 1 d D U . . .
O7 O 0.7741(8) 0.0732(11) 0.6960(6) 0.220(4) Uani 1 1 d D U . . .
C8 C 0.7214(8) 0.0887(10) 0.4464(6) 0.141(3) Uani 1 1 d D U . . .
H8A H 0.686797 0.013932 0.409457 0.169 Uiso 1 1 calc R . . . .
H8B H 0.712375 0.171063 0.411718 0.169 Uiso 1 1 calc R . . . .
O8 O 0.6765(5) 0.1133(6) 0.5124(5) 0.140(2) Uani 1 1 d D U . . .
C9 C 0.8178(7) 0.0568(10) 0.4791(6) 0.146(3) Uani 1 1 d D U . . .
H9A H 0.841699 0.038697 0.434224 0.175 Uiso 1 1 calc R . . . .
H9B H 0.830132 -0.023279 0.516077 0.175 Uiso 1 1 calc R . . . .
O9 O 0.8633(4) 0.1840(6) 0.5281(4) 0.1256(18) Uani 1 1 d D U . . .
C10 C 0.9728(5) 0.1813(11) 0.5629(6) 0.143(3) Uani 1 1 d D U . . .
H10A H 0.995911 0.100689 0.598789 0.172 Uiso 1 1 calc R . . . .
H10B H 0.995600 0.175341 0.516426 0.172 Uiso 1 1 calc R . . . .
C11 C 1.0115(8) 0.3099(12) 0.6135(7) 0.160(4) Uani 1 1 d D U . . .
H11A H 1.081303 0.302747 0.639179 0.193 Uiso 1 1 calc R . . . .
H11B H 0.996247 0.387967 0.574860 0.193 Uiso 1 1 calc R . . . .
C12 C 1.0252(7) 0.2598(13) 0.7618(7) 0.159(4) Uani 1 1 d D U . . .
H12A H 1.094202 0.274819 0.778989 0.191 Uiso 1 1 calc R . . . .
H12B H 1.012965 0.162014 0.750371 0.191 Uiso 1 1 calc R . . . .
C13 C 0.9943(8) 0.3008(15) 0.8346(6) 0.215(5) Uani 1 1 d D U . . .
H13A H 1.002468 0.398828 0.846958 0.258 Uiso 1 1 calc R . . . .
H13B H 1.027822 0.248039 0.885798 0.258 Uiso 1 1 calc R . . . .
C14 C 0.8673(11) 0.1435(15) 0.8484(7) 0.239(6) Uani 1 1 d D U . . .
H14A H 0.913889 0.068675 0.861123 0.287 Uiso 1 1 calc R . . . .
H14B H 0.862541 0.178906 0.900193 0.287 Uiso 1 1 calc R . . . .
C15 C 0.7699(9) 0.1062(15) 0.7809(7) 0.206(5) Uani 1 1 d D U . . .
H15A H 0.743956 0.026916 0.800265 0.247 Uiso 1 1 calc R . . . .
H15B H 0.725733 0.182746 0.774335 0.247 Uiso 1 1 calc R . . . .
C16 C 0.6720(8) 0.0294(17) 0.6443(7) 0.187(4) Uani 1 1 d D U . . .
H16A H 0.628451 0.106588 0.637994 0.224 Uiso 1 1 calc R . . . .
H16B H 0.652882 -0.044545 0.673307 0.224 Uiso 1 1 calc R . . . .
C17 C 0.6651(9) -0.0210(11) 0.5553(6) 0.183(4) Uani 1 1 d D U . . .
H17A H 0.716376 -0.085901 0.559802 0.219 Uiso 1 1 calc R . . . .
H17B H 0.603150 -0.064181 0.524586 0.219 Uiso 1 1 calc R . . . .
O1A O 0.7659(11) 0.6983(14) 0.4047(8) 0.139(5) Uani 0.477(9) 1 d D U P A 2
O2A O 0.7350(12) 0.7065(14) 0.5254(9) 0.166(5) Uani 0.477(9) 1 d D U P A 2
O3A O 0.7169(9) 0.5077(12) 0.4518(8) 0.118(4) Uani 0.477(9) 1 d D U P A 2
O4A O 0.8650(9) 0.5891(15) 0.5230(10) 0.171(5) Uani 0.477(9) 1 d D U P A 2
F3A F 0.5165(12) 0.6129(15) 0.7993(9) 0.120(3) Uani 0.489(17) 1 d D U P B 2
F2A F 0.4284(10) 0.6790(18) 0.6637(11) 0.150(5) Uani 0.489(17) 1 d D U P B 2
F1A F 0.5604(12) 0.7936(12) 0.7524(13) 0.137(4) Uani 0.489(17) 1 d D U P B 2

loop_
_atom_site_aniso_label
_atom_site_aniso_U_11
_atom_site_aniso_U_22
_atom_site_aniso_U_33
_atom_site_aniso_U_23
_atom_site_aniso_U_13
_atom_site_aniso_U_12
Cl1 0.1219(14) 0.0722(9) 0.0756(10) -0.0023(6) 0.0417(9) -0.0056(7)
O1 0.152(8) 0.143(7) 0.147(8) 0.037(7) 0.078(7) -0.014(7)
O2 0.127(7) 0.161(7) 0.172(8) 0.002(7) 0.040(6) -0.013(6)
O3 0.183(9) 0.094(6) 0.122(7) 0.009(5) 0.069(7) 0.019(6)
O4 0.165(8) 0.154(8) 0.116(7) -0.014(6) 0.020(6) -0.009(7)
C1 0.108(4) 0.098(4) 0.146(5) 0.012(4) 0.072(4) 0.018(3)
N1 0.089(3) 0.062(2) 0.087(3) 0.0029(19) 0.045(2) 0.005(2)
F1 0.136(7) 0.077(4) 0.175(9) 0.014(5) 0.074(6) 0.041(4)
F2 0.091(5) 0.130(7) 0.178(8) -0.009(6) 0.083(5) 0.000(5)
C2 0.072(3) 0.066(3) 0.086(3) 0.013(2) 0.038(3) 0.008(2)
F3 0.146(8) 0.137(8) 0.154(7) -0.021(6) 0.071(6) 0.027(7)
C3 0.084(4) 0.068(3) 0.082(3) -0.008(2) 0.029(3) 0.005(2)
C4 0.054(3) 0.092(4) 0.102(4) 0.010(3) 0.017(3) 0.002(3)
C5 0.062(3) 0.071(3) 0.085(3) -0.010(2) 0.022(2) -0.004(2)
C6 0.074(3) 0.089(3) 0.074(3) -0.007(3) 0.018(3) 0.001(3)
C7 0.064(3) 0.058(2) 0.065(3) 0.0082(19) 0.027(2) 0.0008(19)
O5 0.121(4) 0.137(4) 0.167(6) -0.019(4) 0.034(4) -0.020(3)
O6 0.206(6) 0.163(5) 0.153(5) 0.033(4) 0.071(4) 0.057(5)
O7 0.267(9) 0.197(7) 0.225(8) 0.026(7) 0.125(8) 0.026(7)
C8 0.157(7) 0.140(6) 0.125(6) -0.039(5) 0.050(5) 0.007(6)
O8 0.129(4) 0.117(4) 0.177(6) -0.027(4) 0.061(4) -0.015(3)
C9 0.153(7) 0.171(8) 0.118(6) -0.003(6) 0.058(5) 0.023(6)
O9 0.129(4) 0.121(4) 0.138(4) -0.026(3) 0.063(3) 0.010(3)
C10 0.135(6) 0.168(7) 0.145(7) -0.010(6) 0.073(5) 0.010(6)
C11 0.130(7) 0.173(8) 0.172(8) -0.007(7) 0.048(6) -0.021(6)
C12 0.116(6) 0.174(8) 0.169(8) 0.018(6) 0.033(6) 0.001(6)
C13 0.191(9) 0.222(10) 0.208(10) 0.011(9) 0.047(8) 0.069(8)
C14 0.262(11) 0.218(10) 0.227(11) 0.040(9) 0.079(9) 0.042(9)
C15 0.258(10) 0.240(10) 0.155(8) 0.105(7) 0.118(7) 0.032(8)
C16 0.179(8) 0.211(9) 0.212(10) 0.032(8) 0.120(8) 0.022(7)
C17 0.177(8) 0.134(7) 0.244(10) -0.028(7) 0.086(7) -0.037(6)
O1A 0.158(9) 0.125(7) 0.127(8) 0.034(6) 0.043(7) 0.013(7)
O2A 0.195(9) 0.162(8) 0.142(8) -0.021(7) 0.062(7) 0.003(8)
O3A 0.127(7) 0.108(6) 0.125(7) -0.001(6) 0.054(6) -0.027(6)
O4A 0.171(8) 0.161(8) 0.157(8) -0.002(7) 0.034(7) 0.011(7)
F3A 0.144(7) 0.113(7) 0.147(7) -0.001(5) 0.106(6) 0.015(6)
F2A 0.122(7) 0.130(8) 0.186(9) 0.006(7) 0.042(6) 0.043(6)
F1A 0.144(8) 0.103(6) 0.176(9) -0.009(6) 0.072(7) 0.027(6)

loop_
_atom_type_symbol
_atom_type_description
_atom_type_scat_dispersion_real
_atom_type_scat_dispersion_imag
_atom_type_scat_source
C C 0.0033 0.0016 'International Tables Vol C Tables 4.2.6.8 and 6.1.1.4'
Cl Cl 0.1484 0.1585 'International Tables Vol C Tables 4.2.6.8 and 6.1.1.4'
F F 0.0171 0.0103 'International Tables Vol C Tables 4.2.6.8 and 6.1.1.4'
N N 0.0061 0.0033 'International Tables Vol C Tables 4.2.6.8 and 6.1.1.4'
O O 0.0106 0.0060 'International Tables Vol C Tables 4.2.6.8 and 6.1.1.4'
H H 0.0000 0.0000 'International Tables Vol C Tables 4.2.6.8 and 6.1.1.4'

loop_
_geom_angle_atom_site_label_1
_geom_angle_atom_site_label_2
_geom_angle_atom_site_label_3
_geom_angle
_geom_angle_site_symmetry_1
_geom_angle_site_symmetry_3
_geom_angle_publ_flag
O1 Cl1 O2 111.6(6) . . ?
O1 Cl1 O3 115.1(6) . . ?
O1 Cl1 O4 109.8(6) . . ?
O2 Cl1 O4 102.9(6) . . ?
O3 Cl1 O2 108.8(6) . . ?
O3 Cl1 O4 107.9(5) . . ?
O1A Cl1 O3A 103.6(6) . . ?
O2A Cl1 O1A 113.9(6) . . ?
O2A Cl1 O3A 108.0(6) . . ?
O2A Cl1 O4A 115.0(6) . . ?
O4A Cl1 O1A 111.2(7) . . ?
O4A Cl1 O3A 104.0(6) . . ?
F1 C1 F2 105.0(9) . . ?
F1 C1 C2 112.6(7) . . ?
F1 C1 F3 103.9(10) . . ?
F2 C1 C2 112.0(8) . . ?
F3 C1 F2 104.6(10) . . ?
F3 C1 C2 117.6(9) . . ?
F3A C1 C2 110.9(7) . . ?
F3A C1 F2A 112.2(12) . . ?
F3A C1 F1A 102.0(10) . . ?
F2A C1 C2 110.6(9) . . ?
F1A C1 C2 110.2(8) . . ?
F1A C1 F2A 110.6(10) . . ?
C3 C2 C1 120.0(6) . . ?
C3 C2 C4 119.5(5) . . ?
C4 C2 C1 120.6(5) . . ?
C5 C3 C2 121.5(5) . . ?
C6 C4 C2 120.2(5) . . ?
C3 C5 C7 119.6(5) . . ?
C4 C6 C7 118.1(5) . . ?
C5 C7 N1 121.0(4) . . ?
C5 C7 C6 121.1(5) . . ?
C6 C7 N1 117.9(5) . . ?
C12 O5 C11 112.9(8) . . ?
C13 O6 C14 106.7(6) . . ?
C15 O7 C16 102.9(9) . . ?
C9 C8 O8 114.8(8) . . ?
C8 O8 C17 112.0(6) . . ?
C8 C9 O9 103.2(8) . . ?
C9 O9 C10 113.6(5) . . ?
C11 C10 O9 109.7(7) . . ?
O5 C11 C10 115.2(7) . . ?
O5 C12 C13 112.9(8) . . ?
C12 C13 O6 97.4(8) . . ?
C15 C14 O6 92.5(8) . . ?
O7 C15 C14 113.8(9) . . ?
O7 C16 C17 110.0(7) . . ?
O8 C17 C16 102.5(9) . . ?

loop_
_geom_bond_atom_site_label_1
_geom_bond_atom_site_label_2
_geom_bond_distance
_geom_bond_site_symmetry_2
_geom_bond_publ_flag
Cl1 O1 1.307(10) . ?
Cl1 O2 1.405(10) . ?
Cl1 O3 1.338(9) . ?
Cl1 O4 1.413(10) . ?
Cl1 O1A 1.380(12) . ?
Cl1 O2A 1.317(11) . ?
Cl1 O3A 1.467(10) . ?
Cl1 O4A 1.362(12) . ?
C1 F1 1.341(10) . ?
C1 F2 1.374(11) . ?
C1 C2 1.460(9) . ?
C1 F3 1.365(12) . ?
C1 F3A 1.356(11) . ?
C1 F2A 1.384(11) . ?
C1 F1A 1.378(11) . ?
N1 C7 1.455(6) . ?
C2 C3 1.355(8) . ?
C2 C4 1.404(9) . ?
C3 C5 1.350(8) . ?
C4 C6 1.369(9) . ?
C5 C7 1.371(7) . ?
C6 C7 1.399(7) . ?
O5 C11 1.501(8) . ?
O5 C12 1.494(8) . ?
O6 C13 1.561(8) . ?
O6 C14 1.565(9) . ?
O7 C15 1.499(9) . ?
O7 C16 1.508(9) . ?
C8 O8 1.522(8) . ?
C8 C9 1.369(14) . ?
O8 C17 1.530(8) . ?
C9 O9 1.499(7) . ?
O9 C10 1.516(7) . ?
C10 C11 1.500(8) . ?
C12 C13 1.522(9) . ?
C14 C15 1.520(9) . ?
C16 C17 1.552(8) . ?
